data_7708550
loop_
_publ_author_name
'Jim\'enez, Juan-Ram\'on'
'Xu, Buqin'
'El Said, Hasnaa'
'Li, Yanling'
'von Bardeleben, Jurgen'
'Chamoreau, Lise-Marie'
'Lescouezec, Rodrigue'
'Shova, Sergiu'
'Visinescu, Diana'
'Alexandru, Maria-Gabriela'
'Cano, Joan'
'Julve, Miguel'

_publ_section_title
;
 Field-induced Single Ion Magnet behaviour in discrete and one-dimensional
 complexes containing the bis(1-methylimidazol-2-yl)ketone]-containing
 cobalt(II) building units
;
_journal_name_full 'Dalton Transactions'
_journal_paper_doi 10.1039/D1DT02441H
_journal_year 2021
_chemical_absolute_configuration ad
_chemical_formula_moiety 'C33 H28 Co3 N16 O3 S, 1.4(H2 O)'
_chemical_formula_sum 'C33 H30.8 Co3 N16 O4.4 S'
_chemical_formula_weight 930.78
_space_group_crystal_system monoclinic
_space_group_IT_number 7
_space_group_name_Hall 'P -2yc'
_space_group_name_H-M_alt 'P 1 c 1'
_atom_sites_solution_hydrogens mixed
_atom_sites_solution_primary iterative
_audit_creation_date 2021-03-23
_audit_creation_method
;
Olex2 1.3
(compiled 2020.11.12 svn.r5f609507 for OlexSys, GUI svn.r6272)
;
_audit_update_record
;
2021-03-23 deposited with the CCDC.	2021-10-05 downloaded from the CCDC.
;
_cell_angle_alpha 90
_cell_angle_beta 96.09(2)
_cell_angle_gamma 90
_cell_formula_units_Z 2
_cell_length_a 12.231(3)
_cell_length_b 8.1876(11)
_cell_length_c 21.110(4)
_cell_measurement_reflns_used 1441
_cell_measurement_temperature 293(2)
_cell_measurement_theta_max 18.6140
_cell_measurement_theta_min 1.9260
_cell_volume 2102.1(7)
_computing_cell_refinement 'CrysAlisPro 1.171.40.53 (Rigaku OD, 2019)'
_computing_data_collection 'CrysAlisPro 1.171.40.53 (Rigaku OD, 2019)'
_computing_data_reduction 'CrysAlisPro 1.171.40.53 (Rigaku OD, 2019)'
_computing_molecular_graphics 'Olex2 1.3 (Dolomanov et al., 2009)'
_computing_publication_material 'Olex2 1.3 (Dolomanov et al., 2009)'
_computing_structure_refinement 'SHELXL 2018/3 (Sheldrick, 2015)'
_computing_structure_solution 'olex2.solve 1.3 (Bourhis et al., 2015)'
_diffrn_ambient_temperature 293(2)
_diffrn_detector 'CCD plate'
_diffrn_detector_area_resol_mean 8.0797
_diffrn_detector_type Eos
_diffrn_measured_fraction_theta_full 1.000
_diffrn_measured_fraction_theta_max 1.000
_diffrn_measurement_details
;
List of Runs (angles in degrees, time in seconds):

  # Type    Start    End  Width  t~exp~   \w     \q     \k     \f   Frames
#--------------------------------------------------------------------------
  1  \w    -84.00 -37.00   1.00   60.00    --  -15.21-178.00 -60.00   47
  2  \w      4.00  86.00   1.00   60.00    --   17.63  38.00-120.00   82
  3  \w     -3.00  88.00   1.00   60.00    --   17.63  19.00  60.00   91
  4  \w    -52.00  81.00   1.00   60.00    --   17.63   0.00-150.00  133
  5  \w     63.00  89.00   1.00   60.00    --   17.79 178.00  30.00   26
;
_diffrn_measurement_device 'four-circle diffractometer'
_diffrn_measurement_device_type 'Xcalibur, Eos'
_diffrn_measurement_method '\w scans'
_diffrn_orient_matrix_type 'CrysAlisPro convention (1999,Acta A55,543-557)'
_diffrn_orient_matrix_UB_11 -0.0221015000
_diffrn_orient_matrix_UB_12 0.0543094000
_diffrn_orient_matrix_UB_13 0.0214907000
_diffrn_orient_matrix_UB_21 0.0517085000
_diffrn_orient_matrix_UB_22 0.0033828000
_diffrn_orient_matrix_UB_23 0.0186905000
_diffrn_orient_matrix_UB_31 0.0154153000
_diffrn_orient_matrix_UB_32 0.0674153000
_diffrn_orient_matrix_UB_33 -0.0182059000
_diffrn_radiation_monochromator graphite
_diffrn_radiation_probe x-ray
_diffrn_radiation_type 'Mo K\a'
_diffrn_radiation_wavelength 0.71073
_diffrn_reflns_av_R_equivalents 0.1124
_diffrn_reflns_av_unetI/netI 0.2052
_diffrn_reflns_Laue_measured_fraction_full 1.000
_diffrn_reflns_Laue_measured_fraction_max 1.000
_diffrn_reflns_limit_h_max 14
_diffrn_reflns_limit_h_min -14
_diffrn_reflns_limit_k_max 9
_diffrn_reflns_limit_k_min -9
_diffrn_reflns_limit_l_max 25
_diffrn_reflns_limit_l_min -24
_diffrn_reflns_number 14566
_diffrn_reflns_point_group_measured_fraction_full 0.926
_diffrn_reflns_point_group_measured_fraction_max 0.926
_diffrn_reflns_theta_full 25.027
_diffrn_reflns_theta_max 25.027
_diffrn_reflns_theta_min 1.674
_diffrn_source 'fine-focus sealed X-ray tube'
_diffrn_source_type 'Enhance (Mo) X-ray Source'
_exptl_absorpt_coefficient_mu 1.277
_exptl_absorpt_correction_T_max 1.00000
_exptl_absorpt_correction_T_min 0.96153
_exptl_absorpt_correction_type multi-scan
_exptl_absorpt_process_details
;
CrysAlisPro 1.171.40.53 (Rigaku Oxford Diffraction, 2019)
Empirical absorption correction using spherical harmonics,
 implemented in SCALE3 ABSPACK scaling algorithm.
;
_exptl_crystal_colour 'clear light orange'
_exptl_crystal_colour_lustre clear
_exptl_crystal_colour_modifier light
_exptl_crystal_colour_primary orange
_exptl_crystal_density_diffrn 1.471
_exptl_crystal_description prism
_exptl_crystal_F_000 946
_exptl_crystal_size_max 0.15
_exptl_crystal_size_mid 0.09
_exptl_crystal_size_min 0.07
_refine_diff_density_max 0.610
_refine_diff_density_min -0.475
_refine_diff_density_rms 0.105
_refine_ls_abs_structure_details
;
 Flack x determined using 956 quotients [(I+)-(I-)]/[(I+)+(I-)]
 (Parsons, Flack and Wagner, Acta Cryst. B69 (2013) 249-259).
;
_refine_ls_abs_structure_Flack -0.01(3)
_refine_ls_extinction_method none
_refine_ls_goodness_of_fit_ref 1.012
_refine_ls_hydrogen_treatment constr
_refine_ls_matrix_type full
_refine_ls_number_parameters 531
_refine_ls_number_reflns 6888
_refine_ls_number_restraints 38
_refine_ls_restrained_S_all 1.011
_refine_ls_R_factor_all 0.1665
_refine_ls_R_factor_gt 0.0869
_refine_ls_shift/su_max 0.000
_refine_ls_shift/su_mean 0.000
_refine_ls_structure_factor_coef Fsqd
_refine_ls_weighting_details 'w=1/[\s^2^(Fo^2^)+(0.0399P)^2^] where P=(Fo^2^+2Fc^2^)/3'
_refine_ls_weighting_scheme calc
_refine_ls_wR_factor_gt 0.1326
_refine_ls_wR_factor_ref 0.1638
_reflns_Friedel_coverage 0.850
_reflns_Friedel_fraction_full 0.852
_reflns_Friedel_fraction_max 0.852
_reflns_number_gt 3766
_reflns_number_total 6888
_reflns_threshold_expression 'I > 2\s(I)'
_cod_data_source_file d1dt02441h2.cif
_cod_data_source_block shi_4304_gaal
_cod_original_cell_volume 2102.0(7)
_cod_original_formula_sum 'C33 H30.80 Co3 N16 O4.40 S'
_cod_database_code 7708550
_shelx_shelxl_version_number 2018/3
_chemical_oxdiff_formula C30H30N8O2Co2
_chemical_oxdiff_usercomment 'C0DPPCobik_ orange'
_shelx_space_group_comment
;
The symmetry employed for this shelxl refinement is uniquely defined
by the following loop, which should always be used as a source of
symmetry information in preference to the above space-group names.
They are only intended as comments.
;
_shelx_estimated_absorpt_t_max 0.916
_shelx_estimated_absorpt_t_min 0.832
_reflns_odcompleteness_completeness 99.98
_reflns_odcompleteness_iscentric 1
_reflns_odcompleteness_theta 26.32
_olex2_refinement_description
;
1. Fixed Uiso
 At 1.2 times of:
  All C(H) groups
 At 1.5 times of:
  All C(H,H,H) groups, All O(H,H) groups
2. Restrained distances
 S1-C33X \\sim S1-C33 \\sim S1-C32 \\sim S1-C32X
 with sigma of 0.01
3. Uiso/Uaniso restraints and constraints
Uanis(C33) \\sim Ueq, Uanis(C33X) \\sim Ueq: with sigma of 0.01 and sigma for
terminal atoms of 0.02
Uanis(C32X) \\sim Ueq, Uanis(C32) \\sim Ueq: with sigma of 0.01 and sigma for
terminal atoms of 0.02
Uanis(C20) \\sim Ueq: with sigma of 0.01 and sigma for terminal atoms of 0.02
Uanis(C32) = Uanis(C32X)
Uanis(C33X) = Uanis(C33)
4. Others
 Sof(C32X)=Sof(H32D)=Sof(H32E)=Sof(H32F)=Sof(C33X)=Sof(H33D)=Sof(H33E)=
 Sof(H33F)=1-FVAR(1)
 Sof(C32)=Sof(H32A)=Sof(H32B)=Sof(H32C)=Sof(C33)=Sof(H33A)=Sof(H33B)=Sof(H33C)=
 FVAR(1)
 Fixed Sof: O2W(0.2) H2WA(0.2) H2WB(0.2) O4W(0.5) H4WA(0.5) H4WB(0.5) O1W(0.2)
 H1WA(0.2) H1WB(0.2) O3W(0.5) H3WA(0.5) H3WB(0.5)
5.a Riding coordinates:
 C32(H32A,H32B,H32C), C33(H33A,H33B,H33C), C32X(H32D,H32E,H32F), C33X(H33D,
 H33E,H33F), O2W(H2WA,H2WB), O4W(H4WA,H4WB), O1W(H1WA,H1WB), O3W(H3WA,H3WB)
5.b Rotating group:
 O0AA(H0AA,H0AB)
5.c Aromatic/amide H refined with riding coordinates:
 C1(H1), C2(H2), C3(H3), C4(H4), C7(H7), C9(H9), C11(H11), C12(H12), C13(H13),
 C14(H14), C23(H23), C24(H24), C30(H30), C31(H31)
5.d Idealised Me refined as rotating group:
 C25(H25A,H25B,H25C), C29(H29A,H29B,H29C)
;
_olex2_submission_special_instructions 'No special instructions were received'
_oxdiff_exptl_absorpt_empirical_details
;
Empirical correction (ABSPACK) includes:
- Absorption correction using spherical harmonics
- Frame scaling
;
_oxdiff_exptl_absorpt_empirical_full_max 1.167
_oxdiff_exptl_absorpt_empirical_full_min 0.855

loop_
_space_group_symop_operation_xyz
'x, y, z'
'x, -y, z+1/2'

loop_
_atom_site_label
_atom_site_type_symbol
_atom_site_fract_x
_atom_site_fract_y
_atom_site_fract_z
_atom_site_U_iso_or_equiv
_atom_site_adp_type
_atom_site_occupancy
_atom_site_site_symmetry_order
_atom_site_calc_flag
_atom_site_refinement_flags_posn
_atom_site_refinement_flags_adp
_atom_site_refinement_flags_occupancy
_atom_site_disorder_assembly
_atom_site_disorder_group
Co1 Co 0.6932(2) 0.3201(2) 0.34301(12) 0.0313(6) Uani 1 1 d . . . . .
Co2 Co 0.3169(2) 0.7572(3) 0.47452(13) 0.0341(6) Uani 1 1 d . . . . .
Co3 Co 0.5824(2) 0.4580(3) 0.62337(12) 0.0359(7) Uani 1 1 d . . . . .
S1 S 0.3848(7) 0.2393(9) 0.6675(4) 0.099(3) Uani 1 1 d D . . . .
O0AA O 0.5794(10) 0.3438(12) 0.5316(5) 0.043(3) Uani 1 1 d . . . . .
H0AA H 0.519730 0.277232 0.523042 0.065 Uiso 1 1 d R U . . .
H0AB H 0.568742 0.416398 0.498246 0.065 Uiso 1 1 d R U . . .
O1 O 0.9514(13) 0.5258(17) 0.5732(8) 0.079(5) Uani 1 1 d . . . . .
O2 O 0.5032(13) 0.2503(15) 0.6514(7) 0.052(4) Uani 1 1 d . . . . .
N1 N 0.7710(13) 0.5279(14) 0.3546(7) 0.030(4) Uani 1 1 d . . . . .
N2 N 0.5744(12) 0.4391(15) 0.3795(6) 0.022(3) Uani 1 1 d . . . . .
N3 N 0.4285(12) 0.6395(15) 0.4302(7) 0.029(4) Uani 1 1 d . . . . .
N4 N 0.2333(13) 0.5501(16) 0.4554(7) 0.038(4) Uani 1 1 d . . . . .
N5 N 0.7892(14) 0.2239(17) 0.4775(8) 0.050(5) Uani 1 1 d . . . . .
N6 N 0.5899(14) 0.4280(18) 0.2148(8) 0.051(5) Uani 1 1 d . . . . .
N7 N 0.8817(18) 0.1642(19) 0.2860(10) 0.073(6) Uani 1 1 d . . . . .
N8 N 0.5617(16) 0.0125(19) 0.3273(8) 0.058(5) Uani 1 1 d . . . . .
N9 N 0.4343(14) 0.5851(17) 0.5899(7) 0.042(5) Uani 1 1 d . . . . .
N10 N 0.2057(18) 0.901(2) 0.3494(10) 0.075(6) Uani 1 1 d . . . . .
N11 N 0.4502(15) 1.0698(18) 0.4963(9) 0.060(5) Uani 1 1 d . . . . .
N12 N 0.1547(17) 0.930(2) 0.5485(11) 0.099(9) Uani 1 1 d . . . . .
N13 N 0.6799(14) 0.6474(15) 0.5904(7) 0.039(4) Uani 1 1 d . . . . .
N14 N 0.7340(14) 0.3432(18) 0.6494(7) 0.038(4) Uani 1 1 d . . . . .
N15 N 0.9088(15) 0.262(2) 0.6529(9) 0.062(5) Uani 1 1 d . . . . .
N16 N 0.8160(15) 0.8040(19) 0.5662(8) 0.045(4) Uani 1 1 d . . . . .
C1 C 0.8746(16) 0.559(2) 0.3409(9) 0.044(5) Uani 1 1 d . . . . .
H1 H 0.915121 0.476757 0.324020 0.053 Uiso 1 1 calc R U . . .
C2 C 0.9207(18) 0.712(2) 0.3519(10) 0.055(6) Uani 1 1 d . . . . .
H2 H 0.987864 0.736537 0.337259 0.067 Uiso 1 1 calc R U . . .
C3 C 0.8654(19) 0.829(2) 0.3853(11) 0.057(7) Uani 1 1 d . . . . .
H3 H 0.899332 0.927498 0.397198 0.068 Uiso 1 1 calc R U . . .
C4 C 0.7604(17) 0.796(2) 0.4002(9) 0.043(6) Uani 1 1 d . . . . .
H4 H 0.720894 0.876792 0.418958 0.052 Uiso 1 1 calc R U . . .
C5 C 0.7130(15) 0.641(2) 0.3868(10) 0.037(5) Uani 1 1 d . . . . .
C6 C 0.6027(16) 0.597(2) 0.3950(8) 0.033(5) Uani 1 1 d . . . . .
C7 C 0.5263(16) 0.695(2) 0.4190(8) 0.032(5) Uani 1 1 d . . . . .
H7 H 0.543672 0.803512 0.427886 0.039 Uiso 1 1 calc R U . . .
C8 C 0.3993(16) 0.4846(19) 0.4118(9) 0.031(5) Uani 1 1 d . . . . .
C9 C 0.4773(16) 0.386(2) 0.3866(9) 0.030(5) Uani 1 1 d . . . . .
H9 H 0.458560 0.279719 0.374605 0.036 Uiso 1 1 calc R U . . .
C10 C 0.2906(16) 0.4339(18) 0.4284(8) 0.028(5) Uani 1 1 d . . . . .
C11 C 0.2435(17) 0.285(2) 0.4103(10) 0.048(6) Uani 1 1 d . . . . .
H11 H 0.281472 0.206932 0.389194 0.057 Uiso 1 1 calc R U . . .
C12 C 0.1393(17) 0.257(2) 0.4248(10) 0.045(6) Uani 1 1 d . . . . .
H12 H 0.104976 0.158719 0.412528 0.054 Uiso 1 1 calc R U . . .
C13 C 0.0851(17) 0.367(2) 0.4561(11) 0.054(6) Uani 1 1 d . . . . .
H13 H 0.016329 0.342421 0.468675 0.065 Uiso 1 1 calc R U . . .
C14 C 0.1327(16) 0.518(2) 0.4698(9) 0.043(5) Uani 1 1 d . . . . .
H14 H 0.093630 0.598265 0.489181 0.052 Uiso 1 1 calc R U . . .
C15 C 0.7555(16) 0.253(2) 0.4243(9) 0.035(5) Uani 1 1 d . . . . .
C16 C 0.6315(16) 0.383(2) 0.2619(9) 0.035(5) Uani 1 1 d . . . . .
C17 C 0.8091(18) 0.221(2) 0.3098(11) 0.057(7) Uani 1 1 d . . . . .
C18 C 0.6091(17) 0.129(2) 0.3319(9) 0.039(5) Uani 1 1 d . . . . .
C19 C 0.3863(14) 0.656(2) 0.5495(9) 0.030(4) Uani 1 1 d . . . . .
C20 C 0.2475(18) 0.851(2) 0.3942(11) 0.043(5) Uani 1 1 d . U . . .
C21 C 0.3994(15) 0.956(2) 0.4884(9) 0.035(5) Uani 1 1 d . . . . .
C22 C 0.2116(16) 0.863(2) 0.5186(10) 0.043(6) Uani 1 1 d . . . . .
C23 C 0.6433(18) 0.800(2) 0.5788(10) 0.051(6) Uani 1 1 d . . . . .
H23 H 0.571701 0.835178 0.581958 0.061 Uiso 1 1 calc R U . . .
C24 C 0.7259(19) 0.897(2) 0.5619(10) 0.059(7) Uani 1 1 d . . . . .
H24 H 0.720679 1.006131 0.549818 0.071 Uiso 1 1 calc R U . . .
C25 C 0.9184(19) 0.866(2) 0.5584(11) 0.072(7) Uani 1 1 d . . . . .
H25A H 0.952419 0.800245 0.528421 0.108 Uiso 1 1 calc R U . . .
H25B H 0.963211 0.865520 0.598621 0.108 Uiso 1 1 calc R U . . .
H25C H 0.910961 0.976199 0.542815 0.108 Uiso 1 1 calc R U . . .
C26 C 0.7864(18) 0.653(2) 0.5838(8) 0.038(5) Uani 1 1 d . . . . .
C27 C 0.8640(19) 0.517(2) 0.5921(11) 0.055(6) Uani 1 1 d . . . . .
C28 C 0.8321(19) 0.375(2) 0.6304(10) 0.051(6) Uani 1 1 d . . . . .
C29 C 1.0278(19) 0.251(3) 0.6437(15) 0.113(12) Uani 1 1 d . . . . .
H29A H 1.069300 0.320740 0.674039 0.170 Uiso 1 1 calc R U . . .
H29B H 1.038303 0.285966 0.601323 0.170 Uiso 1 1 calc R U . . .
H29C H 1.052414 0.140574 0.649823 0.170 Uiso 1 1 calc R U . . .
C30 C 0.849(2) 0.159(2) 0.6885(11) 0.071(7) Uani 1 1 d . . . . .
H30 H 0.878812 0.070504 0.711888 0.085 Uiso 1 1 calc R U . . .
C31 C 0.744(2) 0.201(2) 0.6852(10) 0.058(6) Uani 1 1 d . . . . .
H31 H 0.688656 0.146967 0.703365 0.070 Uiso 1 1 calc R U . . .
C32 C 0.363(4) 0.025(3) 0.669(2) 0.121(16) Uani 0.78(4) 1 d D U P A 1
H32A H 0.430231 -0.028918 0.684839 0.181 Uiso 0.78(4) 1 d R U P A 1
H32B H 0.340371 -0.013118 0.626429 0.181 Uiso 0.78(4) 1 d R U P A 1
H32C H 0.307001 0.000012 0.695919 0.181 Uiso 0.78(4) 1 d R U P A 1
C33 C 0.390(4) 0.295(4) 0.7491(11) 0.085(11) Uani 0.78(4) 1 d D U P A 1
H33A H 0.392944 0.411320 0.752947 0.128 Uiso 0.78(4) 1 d R U P A 1
H33B H 0.453614 0.247290 0.772387 0.128 Uiso 0.78(4) 1 d R U P A 1
H33C H 0.324844 0.255020 0.766077 0.128 Uiso 0.78(4) 1 d R U P A 1
C32X C 0.364(17) 0.042(9) 0.700(8) 0.121(16) Uani 0.22(4) 1 d D U P A 2
H32D H 0.287695 0.026593 0.704054 0.181 Uiso 0.22(4) 1 d R U P A 2
H32E H 0.405535 0.035213 0.741214 0.181 Uiso 0.22(4) 1 d R U P A 2
H32F H 0.389235 -0.040317 0.672614 0.181 Uiso 0.22(4) 1 d R U P A 2
C33X C 0.302(10) 0.304(13) 0.727(5) 0.085(11) Uani 0.22(4) 1 d D U P A 2
H33D H 0.343020 0.302721 0.767963 0.128 Uiso 0.22(4) 1 d R U P A 2
H33E H 0.239580 0.232361 0.726693 0.128 Uiso 0.22(4) 1 d R U P A 2
H33F H 0.276120 0.413421 0.717093 0.128 Uiso 0.22(4) 1 d R U P A 2
O2W O 0.165(10) 0.376(13) 0.242(6) 0.14(4) Uiso 0.2 1 d . . P B 1
H2WA H 0.219863 0.360186 0.270072 0.204 Uiso 0.2 1 d R U P B 1
H2WB H 0.127643 0.456336 0.253662 0.204 Uiso 0.2 1 d R U P B 1
O4W O 0.102(3) 0.080(4) 0.2483(19) 0.129(15) Uiso 0.5 1 d . . P C 1
H4WA H 0.107958 0.155040 0.221145 0.193 Uiso 0.5 1 d R U P C 1
H4WB H 0.034678 0.051890 0.247375 0.193 Uiso 0.5 1 d R U P C 1
O1W O 0.207(7) 0.330(9) 0.196(4) 0.09(3) Uiso 0.2 1 d . . P D 2
H1WA H 0.174254 0.242141 0.184003 0.135 Uiso 0.2 1 d R U P D 2
H1WB H 0.161344 0.397911 0.208133 0.135 Uiso 0.2 1 d R U P D 2
O3W O 0.124(3) 0.479(4) 0.2722(18) 0.104(12) Uiso 0.5 1 d . . P E 3
H3WA H 0.171466 0.473239 0.245523 0.156 Uiso 0.5 1 d R U P E 3
H3WB H 0.069466 0.418239 0.259723 0.156 Uiso 0.5 1 d R U P E 3

loop_
_atom_site_aniso_label
_atom_site_aniso_U_11
_atom_site_aniso_U_22
_atom_site_aniso_U_33
_atom_site_aniso_U_23
_atom_site_aniso_U_13
_atom_site_aniso_U_12
Co1 0.0385(17) 0.0268(12) 0.0300(15) 0.0003(12) 0.0105(12) 0.0042(12)
Co2 0.0318(16) 0.0248(12) 0.0466(16) -0.0066(12) 0.0085(12) -0.0011(12)
Co3 0.0449(18) 0.0353(12) 0.0282(14) -0.0011(12) 0.0075(13) -0.0068(13)
S1 0.084(6) 0.108(6) 0.109(6) 0.028(5) 0.022(5) -0.031(5)
O0AA 0.049(10) 0.037(7) 0.045(8) -0.006(6) 0.005(7) -0.012(7)
O1 0.047(11) 0.071(10) 0.125(15) 0.014(9) 0.042(11) 0.006(9)
O2 0.051(9) 0.043(9) 0.065(10) 0.001(7) 0.024(7) -0.016(7)
N1 0.020(9) 0.018(7) 0.051(10) 0.006(7) 0.004(8) 0.014(7)
N2 0.026(9) 0.018(8) 0.023(8) -0.008(6) 0.013(7) 0.002(7)
N3 0.024(10) 0.026(9) 0.038(10) -0.007(7) 0.002(8) 0.003(7)
N4 0.039(11) 0.034(9) 0.043(10) 0.004(8) 0.012(8) 0.000(8)
N5 0.072(15) 0.038(9) 0.043(11) 0.010(9) 0.014(10) -0.009(9)
N6 0.052(14) 0.049(11) 0.051(12) 0.011(9) 0.004(10) 0.003(9)
N7 0.089(18) 0.055(11) 0.079(15) -0.004(11) 0.032(13) 0.004(12)
N8 0.080(16) 0.036(10) 0.058(12) 0.000(9) 0.013(11) -0.006(10)
N9 0.060(14) 0.032(9) 0.035(11) 0.005(8) 0.013(10) 0.000(9)
N10 0.090(17) 0.074(12) 0.059(13) -0.008(12) -0.009(12) 0.010(13)
N11 0.052(13) 0.036(10) 0.092(15) -0.019(10) -0.003(11) -0.015(9)
N12 0.060(16) 0.083(15) 0.16(2) -0.066(15) 0.061(16) -0.010(12)
N13 0.046(13) 0.024(9) 0.046(11) -0.010(8) -0.004(9) 0.000(8)
N14 0.035(12) 0.051(10) 0.028(9) 0.005(8) -0.004(8) 0.001(9)
N15 0.050(14) 0.049(10) 0.087(14) 0.002(10) 0.006(11) 0.005(11)
N16 0.046(13) 0.038(9) 0.054(12) 0.003(9) 0.016(9) -0.012(10)
C1 0.025(14) 0.055(13) 0.055(15) -0.001(11) 0.012(11) 0.003(11)
C2 0.047(16) 0.056(14) 0.064(16) 0.027(12) 0.007(13) 0.000(12)
C3 0.047(17) 0.035(12) 0.090(19) 0.011(12) 0.018(14) -0.007(11)
C4 0.047(16) 0.024(10) 0.060(15) 0.001(9) 0.015(12) 0.000(10)
C5 0.016(12) 0.029(11) 0.067(15) 0.013(10) 0.011(10) 0.003(9)
C6 0.033(14) 0.027(10) 0.040(13) 0.008(9) 0.005(10) -0.002(9)
C7 0.044(14) 0.030(10) 0.026(11) -0.004(8) 0.022(10) -0.008(9)
C8 0.030(13) 0.027(10) 0.034(11) -0.011(9) 0.000(9) 0.001(9)
C9 0.024(12) 0.023(9) 0.044(12) 0.003(8) 0.002(10) 0.005(9)
C10 0.044(13) 0.012(9) 0.030(11) -0.002(8) 0.008(9) 0.007(9)
C11 0.037(14) 0.023(10) 0.086(18) -0.020(10) 0.024(13) -0.014(9)
C12 0.044(15) 0.024(10) 0.070(16) -0.003(10) 0.016(12) -0.014(10)
C13 0.034(15) 0.044(12) 0.090(18) -0.012(12) 0.029(13) -0.023(11)
C14 0.021(12) 0.047(12) 0.064(14) -0.005(11) 0.017(11) -0.009(10)
C15 0.029(12) 0.039(11) 0.037(12) -0.004(10) 0.008(10) -0.001(9)
C16 0.036(14) 0.033(10) 0.037(13) -0.004(10) 0.007(11) 0.002(9)
C17 0.044(16) 0.044(13) 0.090(19) -0.024(12) 0.035(14) -0.007(11)
C18 0.050(15) 0.026(11) 0.044(13) -0.009(10) 0.016(11) 0.015(10)
C19 0.014(11) 0.038(11) 0.038(12) -0.005(10) 0.009(9) -0.007(9)
C20 0.050(12) 0.024(9) 0.052(11) -0.011(8) -0.004(9) -0.008(8)
C21 0.029(13) 0.033(11) 0.043(12) -0.007(10) 0.004(10) 0.008(10)
C22 0.026(14) 0.030(11) 0.075(16) -0.002(11) 0.014(12) -0.007(9)
C23 0.047(15) 0.031(11) 0.077(16) 0.010(11) 0.012(12) -0.005(10)
C24 0.060(18) 0.041(12) 0.072(17) 0.007(12) -0.014(14) -0.017(13)
C25 0.07(2) 0.050(13) 0.097(19) -0.005(13) 0.001(16) -0.024(13)
C26 0.050(16) 0.037(12) 0.028(12) 0.003(9) 0.009(10) -0.004(11)
C27 0.048(17) 0.043(13) 0.078(18) -0.015(12) 0.020(14) 0.000(12)
C28 0.049(16) 0.038(12) 0.061(15) -0.031(11) -0.017(13) 0.013(12)
C29 0.05(2) 0.065(16) 0.22(4) 0.029(19) 0.02(2) 0.033(15)
C30 0.08(2) 0.035(12) 0.087(19) 0.004(12) -0.023(16) 0.012(13)
C31 0.056(18) 0.045(13) 0.072(17) 0.013(12) 0.000(14) 0.012(12)
C32 0.13(2) 0.105(18) 0.13(2) -0.022(16) 0.014(19) -0.038(15)
C33 0.09(2) 0.085(15) 0.087(18) -0.003(13) 0.028(15) -0.018(16)
C32X 0.13(2) 0.105(18) 0.13(2) -0.022(16) 0.014(19) -0.038(15)
C33X 0.09(2) 0.085(15) 0.087(18) -0.003(13) 0.028(15) -0.018(16)

loop_
_atom_type_symbol
_atom_type_description
_atom_type_scat_dispersion_real
_atom_type_scat_dispersion_imag
_atom_type_scat_source
C C 0.0033 0.0016 'International Tables Vol C Tables 4.2.6.8 and 6.1.1.4'
H H 0.0000 0.0000 'International Tables Vol C Tables 4.2.6.8 and 6.1.1.4'
Co Co 0.3494 0.9721 'International Tables Vol C Tables 4.2.6.8 and 6.1.1.4'
N N 0.0061 0.0033 'International Tables Vol C Tables 4.2.6.8 and 6.1.1.4'
O O 0.0106 0.0060 'International Tables Vol C Tables 4.2.6.8 and 6.1.1.4'
S S 0.1246 0.1234 'International Tables Vol C Tables 4.2.6.8 and 6.1.1.4'

loop_
_geom_angle_atom_site_label_1
_geom_angle_atom_site_label_2
_geom_angle_atom_site_label_3
_geom_angle
_geom_angle_site_symmetry_1
_geom_angle_site_symmetry_3
_geom_angle_publ_flag
N1 Co1 N2 83.7(6) . . ?
C15 Co1 N1 89.8(7) . . ?
C15 Co1 N2 91.8(7) . . ?
C16 Co1 N1 91.2(7) . . ?
C16 Co1 N2 88.9(7) . . ?
C16 Co1 C15 178.8(8) . . ?
C16 Co1 C18 87.2(8) . . ?
C17 Co1 N1 92.6(7) . . ?
C17 Co1 N2 176.3(7) . . ?
C17 Co1 C15 88.0(9) . . ?
C17 Co1 C16 91.3(10) . . ?
C17 Co1 C18 91.2(8) . . ?
C18 Co1 N1 175.9(7) . . ?
C18 Co1 N2 92.5(7) . . ?
C18 Co1 C15 91.9(8) . . ?
N3 Co2 N4 81.7(6) . . ?
C19 Co2 N3 85.0(6) . . ?
C19 Co2 N4 88.4(7) . . ?
C19 Co2 C20 176.8(8) . . ?
C19 Co2 C21 93.5(8) . . ?
C20 Co2 N3 92.2(7) . . ?
C20 Co2 N4 89.6(7) . . ?
C21 Co2 N3 96.1(7) . . ?
C21 Co2 N4 177.0(7) . . ?
C21 Co2 C20 88.4(8) . . ?
C22 Co2 N3 178.1(8) . . ?
C22 Co2 N4 97.4(7) . . ?
C22 Co2 C19 93.3(8) . . ?
C22 Co2 C20 89.4(9) . . ?
C22 Co2 C21 84.8(7) . . ?
O2 Co3 O0AA 86.4(5) . . ?
O2 Co3 N6 94.4(6) . 2_565 ?
O2 Co3 N9 95.1(6) . . ?
O2 Co3 N13 172.0(6) . . ?
O2 Co3 N14 89.1(6) . . ?
N6 Co3 O0AA 178.5(6) 2_565 . ?
N6 Co3 N9 92.3(6) 2_565 . ?
N9 Co3 O0AA 88.9(5) . . ?
N13 Co3 O0AA 88.8(5) . . ?
N13 Co3 N6 90.3(6) . 2_565 ?
N13 Co3 N9 91.2(6) . . ?
N14 Co3 O0AA 88.3(5) . . ?
N14 Co3 N6 90.4(6) . 2_565 ?
N14 Co3 N9 174.8(6) . . ?
N14 Co3 N13 84.3(6) . . ?
O2 S1 C32 102.1(19) . . ?
O2 S1 C33 105.5(16) . . ?
O2 S1 C32X 108(7) . . ?
O2 S1 C33X 140(5) . . ?
C33 S1 C32 103.1(18) . . ?
C33X S1 C32X 83(7) . . ?
Co3 O0AA H0AA 112.0 . . ?
Co3 O0AA H0AB 113.3 . . ?
H0AA O0AA H0AB 101.0 . . ?
S1 O2 Co3 126.6(9) . . ?
C1 N1 Co1 126.4(12) . . ?
C1 N1 C5 121.1(16) . . ?
C5 N1 Co1 112.1(12) . . ?
C6 N2 Co1 112.5(11) . . ?
C9 N2 Co1 127.3(11) . . ?
C9 N2 C6 120.1(14) . . ?
C7 N3 Co2 126.7(11) . . ?
C7 N3 C8 118.8(15) . . ?
C8 N3 Co2 114.5(12) . . ?
C10 N4 Co2 114.0(12) . . ?
C14 N4 Co2 126.0(12) . . ?
C14 N4 C10 119.9(15) . . ?
C16 N6 Co3 155.5(18) . 2_564 ?
C19 N9 Co3 147.5(15) . . ?
C23 N13 Co3 123.6(14) . . ?
C26 N13 Co3 130.7(12) . . ?
C26 N13 C23 105.3(16) . . ?
C28 N14 Co3 129.3(13) . . ?
C28 N14 C31 107.3(18) . . ?
C31 N14 Co3 123.0(15) . . ?
C28 N15 C29 130(2) . . ?
C28 N15 C30 102.5(19) . . ?
C30 N15 C29 128(2) . . ?
C24 N16 C25 122.4(18) . . ?
C24 N16 C26 107.4(18) . . ?
C26 N16 C25 130.1(19) . . ?
N1 C1 H1 119.6 . . ?
N1 C1 C2 120.7(19) . . ?
C2 C1 H1 119.6 . . ?
C1 C2 H2 120.3 . . ?
C1 C2 C3 119(2) . . ?
C3 C2 H2 120.3 . . ?
C2 C3 H3 120.3 . . ?
C4 C3 C2 119.4(19) . . ?
C4 C3 H3 120.3 . . ?
C3 C4 H4 120.0 . . ?
C3 C4 C5 120.0(18) . . ?
C5 C4 H4 120.0 . . ?
N1 C5 C4 118.6(16) . . ?
N1 C5 C6 115.5(16) . . ?
C4 C5 C6 125.2(17) . . ?
N2 C6 C5 115.3(16) . . ?
C7 C6 N2 118.4(16) . . ?
C7 C6 C5 126.3(17) . . ?
N3 C7 C6 122.3(16) . . ?
N3 C7 H7 118.9 . . ?
C6 C7 H7 118.9 . . ?
N3 C8 C9 118.5(17) . . ?
N3 C8 C10 114.2(15) . . ?
C9 C8 C10 126.8(15) . . ?
N2 C9 C8 121.7(16) . . ?
N2 C9 H9 119.1 . . ?
C8 C9 H9 119.1 . . ?
N4 C10 C8 115.3(14) . . ?
N4 C10 C11 121.3(17) . . ?
C11 C10 C8 122.9(16) . . ?
C10 C11 H11 121.4 . . ?
C12 C11 C10 117.3(18) . . ?
C12 C11 H11 121.4 . . ?
C11 C12 H12 119.2 . . ?
C13 C12 C11 121.6(18) . . ?
C13 C12 H12 119.2 . . ?
C12 C13 H13 120.4 . . ?
C12 C13 C14 119.2(18) . . ?
C14 C13 H13 120.4 . . ?
N4 C14 C13 120.5(18) . . ?
N4 C14 H14 119.8 . . ?
C13 C14 H14 119.8 . . ?
N5 C15 Co1 173.3(16) . . ?
N6 C16 Co1 175.2(17) . . ?
N7 C17 Co1 176(2) . . ?
N8 C18 Co1 177(2) . . ?
N9 C19 Co2 172.2(16) . . ?
N10 C20 Co2 178(2) . . ?
N11 C21 Co2 178.2(17) . . ?
N12 C22 Co2 175(2) . . ?
N13 C23 H23 124.8 . . ?
N13 C23 C24 110.3(19) . . ?
C24 C23 H23 124.8 . . ?
N16 C24 C23 106.3(18) . . ?
N16 C24 H24 126.8 . . ?
C23 C24 H24 126.8 . . ?
N16 C25 H25A 109.5 . . ?
N16 C25 H25B 109.5 . . ?
N16 C25 H25C 109.5 . . ?
H25A C25 H25B 109.5 . . ?
H25A C25 H25C 109.5 . . ?
H25B C25 H25C 109.5 . . ?
N13 C26 N16 110.6(17) . . ?
N13 C26 C27 126.7(17) . . ?
N16 C26 C27 123(2) . . ?
O1 C27 C26 121(2) . . ?
O1 C27 C28 122(2) . . ?
C26 C27 C28 117.1(19) . . ?
N14 C28 N15 111.7(19) . . ?
N14 C28 C27 127.7(19) . . ?
N15 C28 C27 121(2) . . ?
N15 C29 H29A 109.5 . . ?
N15 C29 H29B 109.5 . . ?
N15 C29 H29C 109.5 . . ?
H29A C29 H29B 109.5 . . ?
H29A C29 H29C 109.5 . . ?
H29B C29 H29C 109.5 . . ?
N15 C30 H30 124.0 . . ?
C31 C30 N15 112.1(19) . . ?
C31 C30 H30 124.0 . . ?
N14 C31 H31 126.8 . . ?
C30 C31 N14 106(2) . . ?
C30 C31 H31 126.8 . . ?
S1 C32 H32A 109.5 . . ?
S1 C32 H32B 109.4 . . ?
S1 C32 H32C 109.5 . . ?
H32A C32 H32B 109.5 . . ?
H32A C32 H32C 109.5 . . ?
H32B C32 H32C 109.5 . . ?
S1 C33 H33A 109.4 . . ?
S1 C33 H33B 109.6 . . ?
S1 C33 H33C 109.4 . . ?
H33A C33 H33B 109.5 . . ?
H33A C33 H33C 109.5 . . ?
H33B C33 H33C 109.5 . . ?
S1 C32X H32D 109.6 . . ?
S1 C32X H32E 108.9 . . ?
S1 C32X H32F 110.0 . . ?
H32D C32X H32E 109.5 . . ?
H32D C32X H32F 109.5 . . ?
H32E C32X H32F 109.5 . . ?
S1 C33X H33D 110.3 . . ?
S1 C33X H33E 109.1 . . ?
S1 C33X H33F 109.1 . . ?
H33D C33X H33E 109.5 . . ?
H33D C33X H33F 109.5 . . ?
H33E C33X H33F 109.5 . . ?
H2WA O2W H2WB 109.5 . . ?
H4WA O4W H4WB 109.5 . . ?
H1WA O1W H1WB 109.4 . . ?
H3WA O3W H3WB 109.5 . . ?

loop_
_geom_bond_atom_site_label_1
_geom_bond_atom_site_label_2
_geom_bond_distance
_geom_bond_site_symmetry_2
_geom_bond_publ_flag
Co1 N1 1.952(14) . ?
Co1 N2 1.972(13) . ?
Co1 C15 1.88(2) . ?
Co1 C16 1.87(2) . ?
Co1 C17 1.84(2) . ?
Co1 C18 1.87(2) . ?
Co2 N3 1.984(14) . ?
Co2 N4 1.999(14) . ?
Co2 C19 1.90(2) . ?
Co2 C20 1.97(2) . ?
Co2 C21 1.918(19) . ?
Co2 C22 1.88(2) . ?
Co3 O0AA 2.149(11) . ?
Co3 O2 2.074(13) . ?
Co3 N6 2.137(17) 2_565 ?
Co3 N9 2.143(18) . ?
Co3 N13 2.119(15) . ?
Co3 N14 2.100(16) . ?
S1 O2 1.525(16) . ?
S1 C32 1.78(2) . ?
S1 C33 1.78(2) . ?
S1 C32X 1.78(2) . ?
S1 C33X 1.78(2) . ?
O0AA H0AA 0.9129 . ?
O0AA H0AB 0.9196 . ?
O1 C27 1.18(2) . ?
N1 C1 1.35(2) . ?
N1 C5 1.39(2) . ?
N2 C6 1.372(19) . ?
N2 C9 1.29(2) . ?
N3 C7 1.32(2) . ?
N3 C8 1.363(19) . ?
N4 C10 1.344(19) . ?
N4 C14 1.32(2) . ?
N5 C15 1.18(2) . ?
N6 C16 1.13(2) . ?
N7 C17 1.16(2) . ?
N8 C18 1.11(2) . ?
N9 C19 1.14(2) . ?
N10 C20 1.10(2) . ?
N11 C21 1.13(2) . ?
N12 C22 1.13(2) . ?
N13 C23 1.34(2) . ?
N13 C26 1.33(2) . ?
N14 C28 1.33(2) . ?
N14 C31 1.38(2) . ?
N15 C28 1.37(2) . ?
N15 C29 1.49(2) . ?
N15 C30 1.39(3) . ?
N16 C24 1.33(2) . ?
N16 C25 1.38(2) . ?
N16 C26 1.35(2) . ?
C1 H1 0.9300 . ?
C1 C2 1.38(2) . ?
C2 H2 0.9300 . ?
C2 C3 1.41(3) . ?
C3 H3 0.9300 . ?
C3 C4 1.38(3) . ?
C4 H4 0.9300 . ?
C4 C5 1.41(2) . ?
C5 C6 1.42(2) . ?
C6 C7 1.37(2) . ?
C7 H7 0.9300 . ?
C8 C9 1.40(2) . ?
C8 C10 1.47(2) . ?
C9 H9 0.9300 . ?
C10 C11 1.39(2) . ?
C11 H11 0.9300 . ?
C11 C12 1.36(3) . ?
C12 H12 0.9300 . ?
C12 C13 1.34(2) . ?
C13 H13 0.9300 . ?
C13 C14 1.39(2) . ?
C14 H14 0.9300 . ?
C23 H23 0.9300 . ?
C23 C24 1.36(3) . ?
C24 H24 0.9300 . ?
C25 H25A 0.9600 . ?
C25 H25B 0.9600 . ?
C25 H25C 0.9600 . ?
C26 C27 1.46(3) . ?
C27 C28 1.49(3) . ?
C29 H29A 0.9600 . ?
C29 H29B 0.9600 . ?
C29 H29C 0.9600 . ?
C30 H30 0.9300 . ?
C30 C31 1.32(3) . ?
C31 H31 0.9300 . ?
C32 H32A 0.9599 . ?
C32 H32B 0.9599 . ?
C32 H32C 0.9599 . ?
C33 H33A 0.9601 . ?
C33 H33B 0.9602 . ?
C33 H33C 0.9599 . ?
C32X H32D 0.9600 . ?
C32X H32E 0.9601 . ?
C32X H32F 0.9601 . ?
C33X H33D 0.9599 . ?
C33X H33E 0.9600 . ?
C33X H33F 0.9600 . ?
O2W H2WA 0.8505 . ?
O2W H2WB 0.8505 . ?
O4W H4WA 0.8503 . ?
O4W H4WB 0.8506 . ?
O1W H1WA 0.8507 . ?
O1W H1WB 0.8502 . ?
O3W H3WA 0.8505 . ?
O3W H3WB 0.8504 . ?

loop_
_geom_torsion_atom_site_label_1
_geom_torsion_atom_site_label_2
_geom_torsion_atom_site_label_3
_geom_torsion_atom_site_label_4
_geom_torsion
_geom_torsion_site_symmetry_1
_geom_torsion_site_symmetry_2
_geom_torsion_site_symmetry_3
_geom_torsion_site_symmetry_4
_geom_torsion_publ_flag
Co1 N1 C1 C2 -179.5(14) . . . . ?
Co1 N1 C5 C4 178.5(14) . . . . ?
Co1 N1 C5 C6 -11(2) . . . . ?
Co1 N2 C6 C5 -4.8(19) . . . . ?
Co1 N2 C6 C7 178.1(13) . . . . ?
Co1 N2 C9 C8 -178.3(13) . . . . ?
Co2 N3 C7 C6 171.9(13) . . . . ?
Co2 N3 C8 C9 -173.0(13) . . . . ?
Co2 N3 C8 C10 0(2) . . . . ?
Co2 N4 C10 C8 -6.1(19) . . . . ?
Co2 N4 C10 C11 -177.9(14) . . . . ?
Co2 N4 C14 C13 -177.4(15) . . . . ?
Co3 N13 C23 C24 176.4(14) . . . . ?
Co3 N13 C26 N16 -174.7(12) . . . . ?
Co3 N13 C26 C27 7(3) . . . . ?
Co3 N14 C28 N15 -173.5(12) . . . . ?
Co3 N14 C28 C27 9(3) . . . . ?
Co3 N14 C31 C30 175.8(14) . . . . ?
O1 C27 C28 N14 -173(2) . . . . ?
O1 C27 C28 N15 10(3) . . . . ?
N1 C1 C2 C3 9(3) . . . . ?
N1 C5 C6 N2 10(2) . . . . ?
N1 C5 C6 C7 -172.8(17) . . . . ?
N2 C6 C7 N3 3(3) . . . . ?
N3 C8 C9 N2 -1(3) . . . . ?
N3 C8 C10 N4 4(2) . . . . ?
N3 C8 C10 C11 175.9(17) . . . . ?
N4 C10 C11 C12 -4(3) . . . . ?
N13 C23 C24 N16 -3(3) . . . . ?
N13 C26 C27 O1 165(2) . . . . ?
N13 C26 C27 C28 -20(3) . . . . ?
N15 C30 C31 N14 -4(3) . . . . ?
N16 C26 C27 O1 -14(3) . . . . ?
N16 C26 C27 C28 161.3(17) . . . . ?
C1 N1 C5 C4 6(3) . . . . ?
C1 N1 C5 C6 176.5(17) . . . . ?
C1 C2 C3 C4 -7(3) . . . . ?
C2 C3 C4 C5 5(3) . . . . ?
C3 C4 C5 N1 -5(3) . . . . ?
C3 C4 C5 C6 -174(2) . . . . ?
C4 C5 C6 N2 -179.5(17) . . . . ?
C4 C5 C6 C7 -3(3) . . . . ?
C5 N1 C1 C2 -8(3) . . . . ?
C5 C6 C7 N3 -173.9(18) . . . . ?
C6 N2 C9 C8 -2(3) . . . . ?
C7 N3 C8 C9 5(3) . . . . ?
C7 N3 C8 C10 178.0(16) . . . . ?
C8 N3 C7 C6 -6(3) . . . . ?
C8 C10 C11 C12 -175.4(19) . . . . ?
C9 N2 C6 C5 178.4(17) . . . . ?
C9 N2 C6 C7 1(2) . . . . ?
C9 C8 C10 N4 176.4(18) . . . . ?
C9 C8 C10 C11 -12(3) . . . . ?
C10 N4 C14 C13 -1(3) . . . . ?
C10 C8 C9 N2 -173.0(18) . . . . ?
C10 C11 C12 C13 -1(3) . . . . ?
C11 C12 C13 C14 5(4) . . . . ?
C12 C13 C14 N4 -4(3) . . . . ?
C14 N4 C10 C8 177.3(18) . . . . ?
C14 N4 C10 C11 5(3) . . . . ?
C23 N13 C26 N16 -2(2) . . . . ?
C23 N13 C26 C27 179.2(19) . . . . ?
C24 N16 C26 N13 0(2) . . . . ?
C24 N16 C26 C27 179.0(19) . . . . ?
C25 N16 C24 C23 -173.5(19) . . . . ?
C25 N16 C26 N13 175(2) . . . . ?
C25 N16 C26 C27 -6(3) . . . . ?
C26 N13 C23 C24 3(2) . . . . ?
C26 N16 C24 C23 2(2) . . . . ?
C26 C27 C28 N14 12(3) . . . . ?
C26 C27 C28 N15 -164.8(18) . . . . ?
C28 N14 C31 C30 3(2) . . . . ?
C28 N15 C30 C31 3(2) . . . . ?
C29 N15 C28 N14 -180(2) . . . . ?
C29 N15 C28 C27 -2(3) . . . . ?
C29 N15 C30 C31 -179(2) . . . . ?
C30 N15 C28 N14 -1(2) . . . . ?
C30 N15 C28 C27 176.3(17) . . . . ?
C31 N14 C28 N15 -1(2) . . . . ?
C31 N14 C28 C27 -178.1(19) . . . . ?
C32 S1 O2 Co3 167.0(18) . . . . ?
C33 S1 O2 Co3 -85.6(15) . . . . ?
C32X S1 O2 Co3 -171(6) . . . . ?
C33X S1 O2 Co3 -69(6) . . . . ?
